data_7224244
loop_
_publ_author_name
'Cui, Hao'
'Wang, Yingxia'
'Wang, Yanhu'
'Fan, Yan-Zhong'
'Zhang, Li'
'Su, Cheng-Yong'

_publ_section_title
;
 A stable and porous iridium(iii)-porphyrin metal--organic framework:
 synthesis, structure and catalysis
;
_journal_issue 12
_journal_name_full CrystEngComm
_journal_page_first 2203
_journal_paper_doi 10.1039/C6CE00358C
_journal_volume 18
_journal_year 2016
_chemical_formula_sum 'C144 H72 Cl3 Ir3 N12 O64 Zr12'
_chemical_formula_weight 4771.72
_chemical_name_systematic Ir-POF-1
_space_group_crystal_system cubic
_space_group_IT_number 229
_space_group_name_Hall '-I 4 2 3'
_space_group_name_H-M_alt 'I m -3 m'
_symmetry_space_group_name_Hall '-I 4 2 3'
_symmetry_space_group_name_H-M 'I m -3 m'
_atom_sites_solution_hydrogens geom
_audit_creation_method SHELXL-2014/7
_audit_update_record
;
2015-11-11 deposited with the CCDC.
2016-02-11 downloaded from the CCDC.
;
_cell_angle_alpha 90
_cell_angle_beta 90
_cell_angle_gamma 90
_cell_formula_units_Z 4
_cell_length_a 38.3937(2)
_cell_length_b 38.3937(2)
_cell_length_c 38.3937(2)
_cell_measurement_reflns_used 5091
_cell_measurement_temperature 150(2)
_cell_measurement_theta_max 64.6490
_cell_measurement_theta_min 3.6410
_cell_volume 56595.2(5)
_computing_structure_refinement 'SHELXL-2014/7 (Sheldrick, 2014)'
_diffrn_ambient_temperature 150(2)
_diffrn_detector_area_resol_mean 10.6525
_diffrn_measured_fraction_theta_full 0.982
_diffrn_measured_fraction_theta_max 0.980
_diffrn_measurement_device_type 'SuperNova, Dual, Cu at zero, Atlas'
_diffrn_radiation_monochromator mirror
_diffrn_radiation_source 'SuperNova (Cu) X-ray Source'
_diffrn_radiation_wavelength 1.54178
_diffrn_reflns_av_R_equivalents 0.0440
_diffrn_reflns_av_unetI/netI 0.0317
_diffrn_reflns_Laue_measured_fraction_full 0.982
_diffrn_reflns_Laue_measured_fraction_max 0.980
_diffrn_reflns_limit_h_max 5
_diffrn_reflns_limit_h_min -44
_diffrn_reflns_limit_k_max 27
_diffrn_reflns_limit_k_min -13
_diffrn_reflns_limit_l_max 31
_diffrn_reflns_limit_l_min -40
_diffrn_reflns_number 18180
_diffrn_reflns_point_group_measured_fraction_full 0.982
_diffrn_reflns_point_group_measured_fraction_max 0.980
_diffrn_reflns_theta_full 64.657
_diffrn_reflns_theta_max 64.657
_diffrn_reflns_theta_min 3.640
_exptl_absorpt_coefficient_mu 3.421
_exptl_absorpt_correction_T_max 1.00000
_exptl_absorpt_correction_T_min 0.64151
_exptl_absorpt_correction_type multi-scan
_exptl_absorpt_process_details
;
CrysAlisPro, Agilent Technologies,
Version 1.171.36.32 (release 02-08-2013 CrysAlis171 .NET)
(compiled Aug  2 2013,16:46:58)
Empirical absorption correction using spherical harmonics,
 implemented in SCALE3 ABSPACK scaling algorithm.
;
_exptl_crystal_colour red
_exptl_crystal_density_diffrn 0.560
_exptl_crystal_description block
_exptl_crystal_F_000 9176
_exptl_crystal_size_max 0.100
_exptl_crystal_size_mid 0.100
_exptl_crystal_size_min 0.100
_refine_diff_density_max 1.276
_refine_diff_density_min -0.962
_refine_diff_density_rms 0.094
_refine_ls_extinction_coef 0.0000081(19)
_refine_ls_extinction_expression Fc^*^=kFc[1+0.001xFc^2^\l^3^/sin(2\q)]^-1/4^
_refine_ls_extinction_method 'SHELXL-2014/7 (Sheldrick 2014'
_refine_ls_goodness_of_fit_ref 1.063
_refine_ls_hydrogen_treatment constr
_refine_ls_matrix_type full
_refine_ls_number_parameters 103
_refine_ls_number_reflns 4393
_refine_ls_number_restraints 155
_refine_ls_restrained_S_all 1.346
_refine_ls_R_factor_all 0.0919
_refine_ls_R_factor_gt 0.0763
_refine_ls_shift/su_max 0.008
_refine_ls_shift/su_mean 0.000
_refine_ls_structure_factor_coef Fsqd
_refine_ls_weighting_details 'w=1/[\s^2^(Fo^2^)+(0.1790P)^2^+38.0617P] where P=(Fo^2^+2Fc^2^)/3'
_refine_ls_weighting_scheme calc
_refine_ls_wR_factor_gt 0.2396
_refine_ls_wR_factor_ref 0.2559
_reflns_Friedel_coverage 0.000
_reflns_number_gt 3298
_reflns_number_total 4393
_reflns_threshold_expression 'I > 2\s(I)'
_cod_data_source_file c6ce00358c2.cif
_cod_data_source_block L1-Zr-Ir
_cod_depositor_comments 'Adding full bibliography for 7224244.cif.'
_cod_original_cell_volume 56595.2(9)
_cod_database_code 7224244
_shelx_shelxl_version_number 2014/7
_shelx_space_group_comment
;
The symmetry employed for this shelxl refinement is uniquely defined
by the following loop, which should always be used as a source of
symmetry information in preference to the above space-group names.
They are only intended as comments.
;
_shelx_estimated_absorpt_t_min 0.726
_shelx_estimated_absorpt_t_max 0.726

loop_
_space_group_symop_operation_xyz
'x, y, z'
'-x, -y, z'
'-x, y, -z'
'x, -y, -z'
'z, x, y'
'z, -x, -y'
'-z, -x, y'
'-z, x, -y'
'y, z, x'
'-y, z, -x'
'y, -z, -x'
'-y, -z, x'
'y, x, -z'
'-y, -x, -z'
'y, -x, z'
'-y, x, z'
'x, z, -y'
'-x, z, y'
'-x, -z, -y'
'x, -z, y'
'z, y, -x'
'z, -y, x'
'-z, y, x'
'-z, -y, -x'
'x+1/2, y+1/2, z+1/2'
'-x+1/2, -y+1/2, z+1/2'
'-x+1/2, y+1/2, -z+1/2'
'x+1/2, -y+1/2, -z+1/2'
'z+1/2, x+1/2, y+1/2'
'z+1/2, -x+1/2, -y+1/2'
'-z+1/2, -x+1/2, y+1/2'
'-z+1/2, x+1/2, -y+1/2'
'y+1/2, z+1/2, x+1/2'
'-y+1/2, z+1/2, -x+1/2'
'y+1/2, -z+1/2, -x+1/2'
'-y+1/2, -z+1/2, x+1/2'
'y+1/2, x+1/2, -z+1/2'
'-y+1/2, -x+1/2, -z+1/2'
'y+1/2, -x+1/2, z+1/2'
'-y+1/2, x+1/2, z+1/2'
'x+1/2, z+1/2, -y+1/2'
'-x+1/2, z+1/2, y+1/2'
'-x+1/2, -z+1/2, -y+1/2'
'x+1/2, -z+1/2, y+1/2'
'z+1/2, y+1/2, -x+1/2'
'z+1/2, -y+1/2, x+1/2'
'-z+1/2, y+1/2, x+1/2'
'-z+1/2, -y+1/2, -x+1/2'
'-x, -y, -z'
'x, y, -z'
'x, -y, z'
'-x, y, z'
'-z, -x, -y'
'-z, x, y'
'z, x, -y'
'z, -x, y'
'-y, -z, -x'
'y, -z, x'
'-y, z, x'
'y, z, -x'
'-y, -x, z'
'y, x, z'
'-y, x, -z'
'y, -x, -z'
'-x, -z, y'
'x, -z, -y'
'x, z, y'
'-x, z, -y'
'-z, -y, x'
'-z, y, -x'
'z, -y, -x'
'z, y, x'
'-x+1/2, -y+1/2, -z+1/2'
'x+1/2, y+1/2, -z+1/2'
'x+1/2, -y+1/2, z+1/2'
'-x+1/2, y+1/2, z+1/2'
'-z+1/2, -x+1/2, -y+1/2'
'-z+1/2, x+1/2, y+1/2'
'z+1/2, x+1/2, -y+1/2'
'z+1/2, -x+1/2, y+1/2'
'-y+1/2, -z+1/2, -x+1/2'
'y+1/2, -z+1/2, x+1/2'
'-y+1/2, z+1/2, x+1/2'
'y+1/2, z+1/2, -x+1/2'
'-y+1/2, -x+1/2, z+1/2'
'y+1/2, x+1/2, z+1/2'
'-y+1/2, x+1/2, -z+1/2'
'y+1/2, -x+1/2, -z+1/2'
'-x+1/2, -z+1/2, y+1/2'
'x+1/2, -z+1/2, -y+1/2'
'x+1/2, z+1/2, y+1/2'
'-x+1/2, z+1/2, -y+1/2'
'-z+1/2, -y+1/2, x+1/2'
'-z+1/2, y+1/2, -x+1/2'
'z+1/2, -y+1/2, -x+1/2'
'z+1/2, y+1/2, x+1/2'

loop_
_atom_site_label
_atom_site_type_symbol
_atom_site_fract_x
_atom_site_fract_y
_atom_site_fract_z
_atom_site_U_iso_or_equiv
_atom_site_adp_type
_atom_site_occupancy
_atom_site_site_symmetry_order
_atom_site_calc_flag
_atom_site_refinement_flags_posn
_atom_site_refinement_flags_adp
_atom_site_refinement_flags_occupancy
Ir1 Ir 0.5000 1.0000 0.2500 0.1671(5) Uani 1 8 d S TU P
Zr1 Zr 0.70694(2) 0.77136(2) 0.29306(2) 0.14892(17) Uani 1 2 d S TU P
N1 N 0.5000 0.94695(14) 0.2497(3) 0.136(3) Uani 1 2 d S TU P
O1 O 0.67214(11) 0.81407(10) 0.27850(12) 0.1462(14) Uani 1 1 d . U .
O2 O 0.74272(12) 0.8078(2) 0.25728(12) 0.194(3) Uani 1 2 d S TU P
O3 O 0.71713(15) 0.71713(15) 0.28287(15) 0.0884(18) Uani 1 6 d S TU P
O4 O 0.65259(14) 0.74958(15) 0.29986(19) 0.196(2) Uani 1 1 d . U .
Cl1 Cl 0.5000 1.0000 0.1899(5) 0.272(5) Uani 0.5 4 d S TU P
C1 C 0.66931(13) 0.83069(13) 0.2500 0.131(3) Uani 1 2 d DS TU P
C2 C 0.64101(11) 0.85899(11) 0.2500 0.122(3) Uani 1 2 d DS TU P
C3 C 0.63332(16) 0.87617(17) 0.2202(2) 0.150(2) Uani 1 1 d D U .
H3 H 0.6450 0.8703 0.1992 0.180 Uiso 1 1 calc R U .
C4 C 0.60839(16) 0.90240(17) 0.22040(17) 0.151(2) Uani 1 1 d D U .
H4 H 0.6039 0.9153 0.1998 0.182 Uiso 1 1 calc R U .
C5 C 0.59039(11) 0.90961(11) 0.2500 0.131(3) Uani 1 2 d DS TU P
C6 C 0.56278(10) 0.93722(10) 0.2500 0.132(3) Uani 1 2 d DS TU P
C7 C 0.52882(12) 0.92662(12) 0.2485(2) 0.141(2) Uani 1 1 d . U .
C8 C 0.51743(13) 0.89068(13) 0.2478(2) 0.156(3) Uani 1 1 d . U .
H8 H 0.5321 0.8707 0.2475 0.188 Uiso 1 1 calc R U .

loop_
_atom_site_aniso_label
_atom_site_aniso_U_11
_atom_site_aniso_U_22
_atom_site_aniso_U_33
_atom_site_aniso_U_23
_atom_site_aniso_U_13
_atom_site_aniso_U_12
Ir1 0.01880(13) 0.01880(13) 0.4637(16) 0.000 0.000 0.000
Zr1 0.1507(2) 0.1454(3) 0.1507(2) -0.12083(18) -0.1073(3) 0.12083(18)
N1 0.037(2) 0.036(2) 0.335(7) -0.008(4) 0.000 0.000
O1 0.139(2) 0.119(2) 0.180(3) -0.072(2) -0.063(2) 0.0901(18)
O2 0.116(2) 0.350(8) 0.116(2) -0.112(3) -0.048(3) 0.112(3)
O3 0.0884(18) 0.0884(18) 0.0884(18) -0.049(2) -0.049(2) 0.049(2)
O4 0.147(3) 0.194(4) 0.249(5) -0.032(4) -0.048(3) 0.080(3)
Cl1 0.265(8) 0.267(8) 0.284(8) 0.000 0.000 0.000
C1 0.109(3) 0.109(3) 0.175(6) -0.049(3) -0.049(3) 0.052(4)
C2 0.087(3) 0.087(3) 0.193(6) -0.031(3) -0.031(3) 0.040(3)
C3 0.105(3) 0.124(4) 0.222(6) -0.005(4) -0.027(4) 0.063(3)
C4 0.102(4) 0.111(4) 0.241(6) 0.004(4) -0.005(4) 0.047(3)
C5 0.064(2) 0.064(2) 0.266(7) 0.000(3) 0.000(3) 0.017(3)
C6 0.052(2) 0.052(2) 0.292(7) -0.007(3) -0.007(3) 0.020(3)
C7 0.048(2) 0.041(2) 0.334(6) -0.013(3) -0.003(3) 0.0104(19)
C8 0.064(3) 0.039(2) 0.366(8) -0.012(4) -0.001(4) 0.009(2)

loop_
_atom_type_symbol
_atom_type_description
_atom_type_scat_dispersion_real
_atom_type_scat_dispersion_imag
_atom_type_scat_source
C C 0.0181 0.0091 'International Tables Vol C Tables 4.2.6.8 and 6.1.1.4'
H H 0.0000 0.0000 'International Tables Vol C Tables 4.2.6.8 and 6.1.1.4'
N N 0.0311 0.0180 'International Tables Vol C Tables 4.2.6.8 and 6.1.1.4'
O O 0.0492 0.0322 'International Tables Vol C Tables 4.2.6.8 and 6.1.1.4'
Zr Zr -0.1862 2.2449 'International Tables Vol C Tables 4.2.6.8 and 6.1.1.4'
Ir Ir -4.7710 6.5667 'International Tables Vol C Tables 4.2.6.8 and 6.1.1.4'
Cl Cl 0.3639 0.7018 'International Tables Vol C Tables 4.2.6.8 and 6.1.1.4'

loop_
_geom_angle_atom_site_label_1
_geom_angle_atom_site_label_2
_geom_angle_atom_site_label_3
_geom_angle
_geom_angle_site_symmetry_1
_geom_angle_site_symmetry_3
N1 Ir1 N1 90.002(5) . 38_665
N1 Ir1 N1 90.002(6) . 37_455
N1 Ir1 N1 179.4(6) 38_665 37_455
N1 Ir1 N1 179.4(6) . 2_675
N1 Ir1 N1 90.002(5) 38_665 2_675
N1 Ir1 N1 90.002(5) 37_455 2_675
N1 Ir1 Cl1 90.3(3) . 37_455
N1 Ir1 Cl1 89.7(3) 38_665 37_455
N1 Ir1 Cl1 89.7(3) 37_455 37_455
N1 Ir1 Cl1 90.3(3) 2_675 37_455
N1 Ir1 Cl1 89.7(3) . .
N1 Ir1 Cl1 90.3(3) 38_665 .
N1 Ir1 Cl1 90.3(3) 37_455 .
N1 Ir1 Cl1 89.7(3) 2_675 .
Cl1 Ir1 Cl1 180.0 37_455 .
O2 Zr1 O2 115.9(4) 83_654 80_564
O2 Zr1 O3 68.32(18) 83_654 .
O2 Zr1 O3 68.32(18) 80_564 .
O2 Zr1 O1 77.97(19) 83_654 .
O2 Zr1 O1 146.1(2) 80_564 .
O3 Zr1 O1 142.09(11) . .
O2 Zr1 O1 146.1(2) 83_654 70_656
O2 Zr1 O1 77.97(19) 80_564 70_656
O3 Zr1 O1 142.09(11) . 70_656
O1 Zr1 O1 75.5(2) . 70_656
O2 Zr1 O4 136.7(3) 83_654 70_656
O2 Zr1 O4 76.1(3) 80_564 70_656
O3 Zr1 O4 80.3(2) . 70_656
O1 Zr1 O4 116.2(2) . 70_656
O1 Zr1 O4 75.12(19) 70_656 70_656
O2 Zr1 O4 76.1(3) 83_654 .
O2 Zr1 O4 136.7(3) 80_564 .
O3 Zr1 O4 80.3(2) . .
O1 Zr1 O4 75.12(19) . .
O1 Zr1 O4 116.2(2) 70_656 .
O4 Zr1 O4 69.6(4) 70_656 .
O2 Zr1 O2 77.0(3) 83_654 .
O2 Zr1 O2 77.0(3) 80_564 .
O3 Zr1 O2 110.9(3) . .
O1 Zr1 O2 76.44(18) . .
O1 Zr1 O2 76.44(18) 70_656 .
O4 Zr1 O2 144.20(17) 70_656 .
O4 Zr1 O2 144.21(17) . .
O2 Zr1 Zr1 33.01(14) 83_654 8_656
O2 Zr1 Zr1 90.51(17) 80_564 8_656
O3 Zr1 Zr1 35.73(13) . 8_656
O1 Zr1 Zr1 110.45(11) . 8_656
O1 Zr1 Zr1 164.12(12) 70_656 8_656
O4 Zr1 Zr1 113.01(14) 70_656 8_656
O4 Zr1 Zr1 79.66(16) . 8_656
O2 Zr1 Zr1 90.45(15) . 8_656
O2 Zr1 Zr1 90.51(17) 83_654 11_566
O2 Zr1 Zr1 33.01(14) 80_564 11_566
O3 Zr1 Zr1 35.73(13) . 11_566
O1 Zr1 Zr1 164.12(12) . 11_566
O1 Zr1 Zr1 110.45(11) 70_656 11_566
O4 Zr1 Zr1 79.66(16) 70_656 11_566
O4 Zr1 Zr1 113.01(14) . 11_566
O2 Zr1 Zr1 90.45(15) . 11_566
Zr1 Zr1 Zr1 60.0 8_656 11_566
O2 Zr1 Zr1 95.6(3) 83_654 80_564
O2 Zr1 Zr1 41.7(2) 80_564 80_564
O3 Zr1 Zr1 90.9(2) . 80_564
O1 Zr1 Zr1 109.68(12) . 80_564
O1 Zr1 Zr1 74.13(12) 70_656 80_564
O4 Zr1 Zr1 114.54(18) 70_656 80_564
O4 Zr1 Zr1 169.62(16) . 80_564
O2 Zr1 Zr1 35.38(9) . 80_564
Zr1 Zr1 Zr1 90.0 8_656 80_564
Zr1 Zr1 Zr1 60.114(13) 11_566 80_564
O2 Zr1 Zr1 41.7(2) 83_654 83_654
O2 Zr1 Zr1 95.6(3) 80_564 83_654
O3 Zr1 Zr1 90.9(2) . 83_654
O1 Zr1 Zr1 74.13(12) . 83_654
O1 Zr1 Zr1 109.68(12) 70_656 83_654
O4 Zr1 Zr1 169.62(16) 70_656 83_654
O4 Zr1 Zr1 114.54(18) . 83_654
O2 Zr1 Zr1 35.38(9) . 83_654
Zr1 Zr1 Zr1 60.114(13) 8_656 83_654
Zr1 Zr1 Zr1 90.0 11_566 83_654
Zr1 Zr1 Zr1 59.76(3) 80_564 83_654
C7 N1 C7 109.5(6) 52_655 .
C7 N1 Ir1 125.2(3) 52_655 .
C7 N1 Ir1 125.2(3) . .
C1 O1 Zr1 130.4(4) . .
Zr1 O2 Zr1 114.0(3) 83_654 80_564
Zr1 O2 Zr1 102.9(3) 83_654 .
Zr1 O2 Zr1 102.9(3) 80_564 .
Zr1 O3 Zr1 108.5(3) 8_656 11_566
Zr1 O3 Zr1 108.5(3) 8_656 .
Zr1 O3 Zr1 108.5(3) 11_566 .
O1 C1 O1 130.9(7) 38_665 .
O1 C1 C2 114.5(3) 38_665 .
O1 C1 C2 114.5(3) . .
C3 C2 C3 120.1(7) . 38_665
C3 C2 C1 120.0(4) . .
C3 C2 C1 120.0(4) 38_665 .
C2 C3 C4 120.0(7) . .
C2 C3 H3 120.0 . .
C4 C3 H3 120.0 . .
C5 C4 C3 120.1(7) . .
C5 C4 H4 119.9 . .
C3 C4 H4 119.9 . .
C4 C5 C4 119.5(7) 38_665 .
C4 C5 C6 120.2(4) 38_665 .
C4 C5 C6 120.2(4) . .
C7 C6 C7 124.7(6) . 38_665
C7 C6 C5 117.6(3) . .
C7 C6 C5 117.6(3) 38_665 .
N1 C7 C6 127.3(5) . .
N1 C7 C8 107.7(4) . .
C6 C7 C8 124.9(4) . .
C8 C8 C7 107.6(3) 52_655 .
C8 C8 H8 126.2 52_655 .
C7 C8 H8 126.2 . .

loop_
_geom_bond_atom_site_label_1
_geom_bond_atom_site_label_2
_geom_bond_distance
_geom_bond_site_symmetry_2
Ir1 N1 2.037(5) .
Ir1 N1 2.037(5) 38_665
Ir1 N1 2.037(5) 37_455
Ir1 N1 2.037(5) 2_675
Ir1 Cl1 2.308(19) 37_455
Ir1 Cl1 2.308(19) .
Zr1 O2 2.085(3) 83_654
Zr1 O2 2.085(3) 80_564
Zr1 O3 2.154(4) .
Zr1 O1 2.188(4) .
Zr1 O1 2.188(4) 70_656
Zr1 O4 2.263(6) 70_656
Zr1 O4 2.263(6) .
Zr1 O2 2.394(9) .
Zr1 Zr1 3.4972(9) 8_656
Zr1 Zr1 3.4972(9) 11_566
Zr1 Zr1 3.5097(15) 80_564
Zr1 Zr1 3.5097(14) 83_654
N1 C7 1.355(5) 52_655
N1 C7 1.355(5) .
O1 C1 1.271(5) .
O2 Zr1 2.085(3) 83_654
O2 Zr1 2.085(3) 80_564
O3 Zr1 2.154(3) 8_656
O3 Zr1 2.154(4) 11_566
C1 O1 1.271(5) 38_665
C1 C2 1.537(9) .
C2 C3 1.352(7) .
C2 C3 1.352(7) 38_665
C3 C4 1.389(8) .
C3 H3 0.9500 .
C4 C5 1.359(6) .
C4 H4 0.9500 .
C5 C4 1.359(6) 38_665
C5 C6 1.499(8) .
C6 C7 1.367(5) .
C6 C7 1.367(5) 38_665
C7 C8 1.447(7) .
C8 C8 1.339(10) 52_655
C8 H8 0.9500 .
